data_7019547
loop_
_publ_author_name
'Cabeza, Javier A.'
'Pruneda, Vanessa'

_publ_section_title
;
 Reactions of phthalazine, quinazoline, 4,7-phenanthroline and
 2,3'-bipyridine with ruthenium carbonyl.
;
_journal_issue 24
_journal_name_full 'Dalton transactions (Cambridge, England : 2003)'
_journal_page_first 7249
_journal_page_last 7257
_journal_paper_doi 10.1039/c2dt30583f
_journal_volume 41
_journal_year 2012
_chemical_formula_moiety '2(C25 H12 N4 O9 Ru3), C3 H6 O'
_chemical_formula_sum 'C53 H30 N8 O19 Ru6'
_chemical_formula_weight 1689.27
_chemical_name_systematic
;
?
;
_space_group_IT_number 2
_symmetry_cell_setting triclinic
_symmetry_space_group_name_Hall '-P 1'
_symmetry_space_group_name_H-M 'P -1'
_atom_sites_solution_hydrogens geom
_atom_sites_solution_primary direct
_atom_sites_solution_secondary difmap
_audit_creation_method SHELXL-97
_cell_angle_alpha 79.6630(10)
_cell_angle_beta 88.8720(10)
_cell_angle_gamma 74.6150(10)
_cell_formula_units_Z 2
_cell_length_a 12.9629(3)
_cell_length_b 14.4595(3)
_cell_length_c 15.7626(4)
_cell_measurement_reflns_used 8161
_cell_measurement_temperature 150(2)
_cell_measurement_theta_max 25.350
_cell_measurement_theta_min 0.407
_cell_volume 2801.17(11)
_computing_molecular_graphics 'PLATON (Spek, 2008)'
_computing_publication_material 'SHELXL-97 (Sheldrick, 2008)'
_computing_structure_refinement 'SHELXL-97 (Sheldrick, 2008)'
_diffrn_ambient_temperature 150(2)
_diffrn_measured_fraction_theta_full 0.999
_diffrn_measured_fraction_theta_max 0.999
_diffrn_measurement_device_type KappaCCD
_diffrn_measurement_method CCD
_diffrn_radiation_monochromator 'horizonally mounted graphite crystal'
_diffrn_radiation_source 'fine-focus sealed tube'
_diffrn_radiation_type MoK\a
_diffrn_radiation_wavelength 0.71073
_diffrn_reflns_av_R_equivalents 0.0000
_diffrn_reflns_av_sigmaI/netI 0.0539
_diffrn_reflns_limit_h_max 15
_diffrn_reflns_limit_h_min 0
_diffrn_reflns_limit_k_max 17
_diffrn_reflns_limit_k_min -16
_diffrn_reflns_limit_l_max 18
_diffrn_reflns_limit_l_min -18
_diffrn_reflns_number 10249
_diffrn_reflns_theta_full 25.34
_diffrn_reflns_theta_max 25.34
_diffrn_reflns_theta_min 1.31
_exptl_absorpt_coefficient_mu 1.659
_exptl_absorpt_correction_T_max 0.8927
_exptl_absorpt_correction_T_min 0.7325
_exptl_absorpt_correction_type multi-scan
_exptl_absorpt_process_details
;
multi-scan from symmetry-related measurements
Sortav (Blessing 1995)
;
_exptl_crystal_colour red
_exptl_crystal_density_diffrn 2.003
_exptl_crystal_density_method 'not measured'
_exptl_crystal_description prism
_exptl_crystal_F_000 1640
_exptl_crystal_size_max 0.20
_exptl_crystal_size_mid 0.10
_exptl_crystal_size_min 0.07
_refine_diff_density_max 1.019
_refine_diff_density_min -1.417
_refine_diff_density_rms 0.402
_refine_ls_extinction_method none
_refine_ls_goodness_of_fit_ref 1.082
_refine_ls_hydrogen_treatment constr
_refine_ls_matrix_type full
_refine_ls_number_parameters 777
_refine_ls_number_reflns 10249
_refine_ls_number_restraints 0
_refine_ls_restrained_S_all 1.082
_refine_ls_R_factor_all 0.0435
_refine_ls_R_factor_gt 0.0289
_refine_ls_shift/su_max 0.002
_refine_ls_shift/su_mean 0.000
_refine_ls_structure_factor_coef Fsqd
_refine_ls_weighting_details 'calc w=1/[\s^2^(Fo^2^)+(0.0680P)^2^+0.0000P] where P=(Fo^2^+2Fc^2^)/3'
_refine_ls_weighting_scheme calc
_refine_ls_wR_factor_gt 0.0813
_refine_ls_wR_factor_ref 0.1140
_reflns_number_gt 8499
_reflns_number_total 10249
_reflns_threshold_expression >2\s(I)
_cod_data_source_file c2dt30583f.txt
_cod_data_source_block v40b
_cod_depositor_comments
;
The following automatic conversions were performed:

'_symmetry_cell_setting' value 'TRICLINIC' changed to 'triclinic'
according to /home/saulius/struct/CIF-dictionaries/cif_core.dic
dictionary named 'cif_core.dic' version 2.4.1 from 2010-06-29.

Automatic conversion script
Id: cif_fix_values 1891 2012-01-12 08:04:46Z andrius 
;
_cod_database_code 7019547

loop_
_symmetry_equiv_pos_as_xyz
'x, y, z'
'-x, -y, -z'

loop_
_atom_site_label
_atom_site_type_symbol
_atom_site_fract_x
_atom_site_fract_y
_atom_site_fract_z
_atom_site_U_iso_or_equiv
_atom_site_adp_type
_atom_site_occupancy
_atom_site_symmetry_multiplicity
_atom_site_calc_flag
_atom_site_refinement_flags
C1 C -0.1302(4) 0.0901(4) 0.3756(3) 0.0181(11) Uani 1 1 d .
H1 H -0.1021 0.0245 0.3682 0.022 Uiso 1 1 calc R
C2 C -0.2425(4) 0.1250(4) 0.3828(3) 0.0196(11) Uani 1 1 d .
C3 C -0.3132(4) 0.0671(4) 0.3816(4) 0.0254(13) Uani 1 1 d .
H3 H -0.2876 0.0011 0.3748 0.030 Uiso 1 1 calc R
C4 C -0.4200(4) 0.1076(4) 0.3905(4) 0.0372(16) Uani 1 1 d .
H4 H -0.4685 0.0685 0.3908 0.045 Uiso 1 1 calc R
C5 C -0.4597(4) 0.2055(4) 0.3993(4) 0.0372(16) Uani 1 1 d .
H5 H -0.5346 0.2321 0.4032 0.045 Uiso 1 1 calc R
C6 C -0.3921(4) 0.2629(4) 0.4022(4) 0.0320(14) Uani 1 1 d .
H6 H -0.4191 0.3287 0.4094 0.038 Uiso 1 1 calc R
C7 C -0.2805(4) 0.2224(4) 0.3943(3) 0.0196(12) Uani 1 1 d .
C8 C -0.2047(4) 0.2749(4) 0.3982(3) 0.0193(11) Uani 1 1 d .
H7 H -0.2292 0.3405 0.4066 0.023 Uiso 1 1 calc R
C9 C -0.1616(4) 0.1273(4) 0.1592(4) 0.0253(13) Uani 1 1 d .
H9 H -0.1566 0.0637 0.1484 0.030 Uiso 1 1 calc R
C10 C -0.2635(4) 0.1952(4) 0.1484(4) 0.0229(12) Uani 1 1 d .
C11 C -0.3565(4) 0.1748(4) 0.1223(4) 0.0282(13) Uani 1 1 d .
H11 H -0.3543 0.1112 0.1132 0.034 Uiso 1 1 calc R
C12 C -0.4508(4) 0.2470(4) 0.1100(4) 0.0363(15) Uani 1 1 d .
H12 H -0.5138 0.2335 0.0916 0.044 Uiso 1 1 calc R
C13 C -0.4544(4) 0.3401(5) 0.1244(4) 0.0399(16) Uani 1 1 d .
H13 H -0.5202 0.3896 0.1157 0.048 Uiso 1 1 calc R
C14 C -0.3654(4) 0.3616(4) 0.1508(4) 0.0341(15) Uani 1 1 d .
H14 H -0.3695 0.4254 0.1607 0.041 Uiso 1 1 calc R
C15 C -0.2679(4) 0.2897(4) 0.1632(4) 0.0237(12) Uani 1 1 d .
C16 C -0.1700(4) 0.3039(4) 0.1882(3) 0.0211(12) Uani 1 1 d .
H16 H -0.1710 0.3669 0.1985 0.025 Uiso 1 1 calc R
C17 C 0.3745(4) -0.3291(4) 0.3572(4) 0.0227(12) Uani 1 1 d .
H17 H 0.3964 -0.3875 0.3987 0.027 Uiso 1 1 calc R
C18 C 0.2660(4) -0.2966(4) 0.3284(4) 0.0222(12) Uani 1 1 d .
C19 C 0.1916(4) -0.3498(4) 0.3540(4) 0.0341(15) Uani 1 1 d .
H19 H 0.2118 -0.4091 0.3945 0.041 Uiso 1 1 calc R
C20 C 0.0892(4) -0.3155(5) 0.3201(4) 0.0416(17) Uani 1 1 d .
H20 H 0.0387 -0.3521 0.3365 0.050 Uiso 1 1 calc R
C21 C 0.0579(4) -0.2269(5) 0.2615(4) 0.0360(15) Uani 1 1 d .
H21 H -0.0141 -0.2035 0.2401 0.043 Uiso 1 1 calc R
C22 C 0.1296(4) -0.1734(4) 0.2345(4) 0.0299(14) Uani 1 1 d .
H22 H 0.1084 -0.1141 0.1941 0.036 Uiso 1 1 calc R
C23 C 0.2354(4) -0.2089(4) 0.2685(4) 0.0222(12) Uani 1 1 d .
C24 C 0.3166(4) -0.1615(4) 0.2422(4) 0.0208(12) Uani 1 1 d .
H24 H 0.2980 -0.1018 0.2020 0.025 Uiso 1 1 calc R
C25 C 0.3809(4) -0.4826(4) 0.2197(4) 0.0319(14) Uani 1 1 d .
H25 H 0.3806 -0.5421 0.2569 0.038 Uiso 1 1 calc R
C26 C 0.2908(4) -0.4373(4) 0.1628(4) 0.0265(13) Uani 1 1 d .
C27 C 0.2005(4) -0.4743(4) 0.1587(5) 0.0394(16) Uani 1 1 d .
H27 H 0.1976 -0.5340 0.1943 0.047 Uiso 1 1 calc R
C28 C 0.1176(4) -0.4227(4) 0.1028(4) 0.0361(15) Uani 1 1 d .
H28 H 0.0576 -0.4479 0.0984 0.043 Uiso 1 1 calc R
C29 C 0.1195(4) -0.3344(4) 0.0523(4) 0.0323(14) Uani 1 1 d .
H29 H 0.0605 -0.3000 0.0142 0.039 Uiso 1 1 calc R
C30 C 0.2042(4) -0.2953(4) 0.0559(4) 0.0290(13) Uani 1 1 d .
H30 H 0.2035 -0.2337 0.0220 0.035 Uiso 1 1 calc R
C31 C 0.2920(4) -0.3479(4) 0.1106(4) 0.0219(12) Uani 1 1 d .
C32 C 0.3850(4) -0.3150(4) 0.1181(4) 0.0221(12) Uani 1 1 d .
H32 H 0.3886 -0.2554 0.0827 0.026 Uiso 1 1 calc R
C33 C -0.2827(5) -0.0669(5) -0.0204(4) 0.0409(16) Uani 1 1 d .
H33A H -0.3477 -0.0134 -0.0356 0.061 Uiso 1 1 calc R
H33B H -0.2913 -0.1063 0.0354 0.061 Uiso 1 1 calc R
H33C H -0.2704 -0.1078 -0.0648 0.061 Uiso 1 1 calc R
C34 C -0.1897(5) -0.0260(4) -0.0146(4) 0.0328(14) Uani 1 1 d .
C35 C -0.0836(5) -0.0982(5) 0.0085(5) 0.0427(16) Uani 1 1 d .
H35A H -0.0535 -0.1233 -0.0429 0.064 Uiso 1 1 calc R
H35B H -0.0929 -0.1522 0.0527 0.064 Uiso 1 1 calc R
H35C H -0.0348 -0.0663 0.0311 0.064 Uiso 1 1 calc R
C101 C -0.0477(4) 0.3969(4) 0.4580(4) 0.0234(12) Uani 1 1 d .
C102 C 0.1552(4) 0.3396(4) 0.4094(4) 0.0259(13) Uani 1 1 d .
C103 C 0.0040(4) 0.3896(4) 0.2732(4) 0.0188(11) Uani 1 1 d .
C201 C 0.1220(4) -0.0292(4) 0.4127(3) 0.0158(11) Uani 1 1 d .
C202 C 0.2574(4) 0.0807(4) 0.3923(4) 0.0230(12) Uani 1 1 d .
C203 C 0.0908(4) 0.1717(4) 0.4925(4) 0.0202(12) Uani 1 1 d .
C301 C 0.0927(4) 0.3045(4) 0.1111(4) 0.0239(12) Uani 1 1 d .
C302 C 0.2184(4) 0.2658(4) 0.2457(3) 0.0210(12) Uani 1 1 d .
C303 C 0.1349(4) 0.1044(4) 0.2442(4) 0.0197(12) Uani 1 1 d .
C401 C 0.6513(4) -0.3883(4) 0.0737(4) 0.0294(14) Uani 1 1 d .
C402 C 0.7592(4) -0.3083(4) 0.1648(4) 0.0245(12) Uani 1 1 d .
C403 C 0.6663(4) -0.4380(4) 0.2787(4) 0.0236(12) Uani 1 1 d .
C501 C 0.6075(4) -0.3993(4) 0.4601(4) 0.0220(12) Uani 1 1 d .
C502 C 0.7625(4) -0.3353(4) 0.3674(4) 0.0241(12) Uani 1 1 d .
C503 C 0.5878(4) -0.1769(4) 0.3739(4) 0.0234(12) Uani 1 1 d .
C601 C 0.6822(4) -0.1109(4) 0.2176(3) 0.0207(12) Uani 1 1 d .
C602 C 0.4762(4) -0.0123(4) 0.2159(4) 0.0245(12) Uani 1 1 d .
C603 C 0.5461(4) -0.1778(4) 0.1099(4) 0.0221(12) Uani 1 1 d .
N1 N -0.1010(3) 0.2379(3) 0.3907(3) 0.0157(9) Uani 1 1 d .
N2 N -0.0631(3) 0.1429(3) 0.3786(3) 0.0140(9) Uani 1 1 d .
N3 N -0.0791(3) 0.2383(3) 0.1982(3) 0.0201(10) Uani 1 1 d .
N4 N -0.0739(3) 0.1450(3) 0.1828(3) 0.0250(11) Uani 1 1 d .
N5 N 0.4156(3) -0.1962(3) 0.2707(3) 0.0167(9) Uani 1 1 d .
N6 N 0.4461(3) -0.2826(3) 0.3295(3) 0.0175(9) Uani 1 1 d .
N7 N 0.4664(3) -0.3624(3) 0.1714(3) 0.0228(10) Uani 1 1 d .
N8 N 0.4638(3) -0.4489(3) 0.2248(3) 0.0272(11) Uani 1 1 d .
O99 O -0.1986(4) 0.0615(3) -0.0286(3) 0.0500(12) Uani 1 1 d .
O101 O -0.0954(3) 0.4589(3) 0.4900(3) 0.0378(11) Uani 1 1 d .
O102 O 0.2314(3) 0.3637(3) 0.4167(3) 0.0405(11) Uani 1 1 d .
O103 O -0.0317(3) 0.4716(3) 0.2444(3) 0.0324(10) Uani 1 1 d .
O201 O 0.1339(3) -0.1117(3) 0.4286(2) 0.0283(9) Uani 1 1 d .
O202 O 0.3472(3) 0.0627(3) 0.4030(3) 0.0399(11) Uani 1 1 d .
O203 O 0.1147(3) 0.1493(3) 0.5658(3) 0.0281(9) Uani 1 1 d .
O301 O 0.1084(3) 0.3363(3) 0.0417(3) 0.0434(11) Uani 1 1 d .
O302 O 0.3040(3) 0.2721(3) 0.2528(3) 0.0330(10) Uani 1 1 d .
O303 O 0.1752(3) 0.0443(3) 0.2040(2) 0.0276(9) Uani 1 1 d .
O401 O 0.6716(3) -0.4242(4) 0.0154(3) 0.0516(13) Uani 1 1 d .
O402 O 0.8445(3) -0.2987(3) 0.1598(3) 0.0342(10) Uani 1 1 d .
O403 O 0.7109(3) -0.5199(3) 0.2966(3) 0.0333(10) Uani 1 1 d .
O501 O 0.6008(3) -0.4490(3) 0.5236(3) 0.0411(11) Uani 1 1 d .
O502 O 0.8510(3) -0.3415(3) 0.3776(3) 0.0345(10) Uani 1 1 d .
O503 O 0.5978(3) -0.1336(3) 0.4273(3) 0.0341(10) Uani 1 1 d .
O601 O 0.7603(3) -0.0868(3) 0.2083(3) 0.0358(10) Uani 1 1 d .
O602 O 0.4314(3) 0.0680(3) 0.2052(3) 0.0394(11) Uani 1 1 d .
O603 O 0.5117(3) -0.1380(3) 0.0418(3) 0.0288(9) Uani 1 1 d .
Ru1 Ru 0.03046(3) 0.29895(3) 0.39748(3) 0.01534(11) Uani 1 1 d .
Ru2 Ru 0.10773(3) 0.10637(3) 0.37904(3) 0.01458(11) Uani 1 1 d .
Ru3 Ru 0.07948(3) 0.25651(3) 0.22916(3) 0.01544(11) Uani 1 1 d .
Ru4 Ru 0.62213(3) -0.32634(3) 0.17106(3) 0.01812(12) Uani 1 1 d .
Ru5 Ru 0.61501(3) -0.31979(3) 0.35131(3) 0.01693(12) Uani 1 1 d .
Ru6 Ru 0.55410(3) -0.14683(3) 0.23563(3) 0.01705(12) Uani 1 1 d .

loop_
_atom_site_aniso_label
_atom_site_aniso_U_11
_atom_site_aniso_U_22
_atom_site_aniso_U_33
_atom_site_aniso_U_23
_atom_site_aniso_U_13
_atom_site_aniso_U_12
C1 0.019(3) 0.020(3) 0.016(3) -0.002(2) 0.003(2) -0.007(2)
C2 0.017(3) 0.028(3) 0.014(3) 0.002(2) -0.001(2) -0.010(2)
C3 0.022(3) 0.028(3) 0.031(4) -0.003(3) 0.000(2) -0.015(2)
C4 0.021(3) 0.042(4) 0.051(5) -0.003(3) -0.005(3) -0.017(3)
C5 0.011(3) 0.047(4) 0.050(4) 0.000(3) -0.003(3) -0.005(3)
C6 0.019(3) 0.031(3) 0.041(4) -0.001(3) 0.002(3) -0.002(2)
C7 0.012(2) 0.022(3) 0.021(3) 0.005(2) -0.001(2) -0.003(2)
C8 0.015(3) 0.019(3) 0.019(3) 0.000(2) -0.002(2) 0.001(2)
C9 0.026(3) 0.026(3) 0.028(3) -0.010(3) 0.002(2) -0.010(2)
C10 0.024(3) 0.026(3) 0.019(3) -0.001(2) 0.004(2) -0.009(2)
C11 0.025(3) 0.032(3) 0.033(4) -0.011(3) 0.000(3) -0.014(3)
C12 0.025(3) 0.051(4) 0.038(4) -0.016(3) 0.000(3) -0.013(3)
C13 0.022(3) 0.046(4) 0.052(5) -0.023(3) -0.010(3) 0.000(3)
C14 0.025(3) 0.027(3) 0.047(4) -0.013(3) -0.007(3) 0.003(2)
C15 0.025(3) 0.029(3) 0.020(3) -0.009(2) -0.004(2) -0.009(2)
C16 0.024(3) 0.026(3) 0.016(3) -0.008(2) -0.001(2) -0.009(2)
C17 0.019(3) 0.025(3) 0.023(3) 0.002(2) 0.002(2) -0.007(2)
C18 0.014(3) 0.028(3) 0.024(3) -0.006(3) 0.004(2) -0.004(2)
C19 0.022(3) 0.041(4) 0.038(4) 0.005(3) 0.007(3) -0.014(3)
C20 0.022(3) 0.055(4) 0.050(5) -0.002(4) 0.010(3) -0.017(3)
C21 0.015(3) 0.054(4) 0.040(4) -0.011(3) 0.001(3) -0.010(3)
C22 0.020(3) 0.039(3) 0.031(4) -0.009(3) -0.003(2) -0.005(3)
C23 0.012(2) 0.027(3) 0.027(3) -0.011(3) -0.001(2) -0.001(2)
C24 0.016(3) 0.018(3) 0.027(3) -0.004(2) 0.000(2) -0.001(2)
C25 0.023(3) 0.022(3) 0.051(4) -0.004(3) 0.001(3) -0.006(2)
C26 0.021(3) 0.020(3) 0.040(4) -0.005(3) 0.002(3) -0.009(2)
C27 0.027(3) 0.032(3) 0.061(5) -0.002(3) 0.000(3) -0.014(3)
C28 0.025(3) 0.036(4) 0.052(5) -0.010(3) 0.001(3) -0.016(3)
C29 0.024(3) 0.038(4) 0.037(4) -0.009(3) -0.006(3) -0.011(3)
C30 0.029(3) 0.034(3) 0.025(4) -0.005(3) 0.000(3) -0.012(3)
C31 0.021(3) 0.026(3) 0.021(3) -0.008(2) 0.003(2) -0.007(2)
C32 0.025(3) 0.022(3) 0.022(3) -0.004(2) 0.004(2) -0.010(2)
C33 0.036(4) 0.051(4) 0.033(4) 0.003(3) 0.004(3) -0.014(3)
C34 0.037(3) 0.040(4) 0.022(4) -0.004(3) 0.005(3) -0.013(3)
C35 0.036(4) 0.047(4) 0.045(4) -0.001(3) 0.000(3) -0.014(3)
C101 0.022(3) 0.025(3) 0.027(3) -0.006(3) 0.003(2) -0.012(2)
C102 0.030(3) 0.026(3) 0.022(3) -0.009(3) 0.005(2) -0.006(3)
C103 0.013(2) 0.018(3) 0.027(3) -0.004(2) -0.003(2) -0.009(2)
C201 0.012(2) 0.023(3) 0.012(3) -0.002(2) 0.001(2) -0.003(2)
C202 0.020(3) 0.027(3) 0.023(3) -0.004(2) 0.002(2) -0.008(2)
C203 0.015(3) 0.023(3) 0.026(4) -0.007(3) 0.004(2) -0.010(2)
C301 0.019(3) 0.034(3) 0.022(4) -0.006(3) -0.001(2) -0.012(2)
C302 0.024(3) 0.017(3) 0.020(3) -0.002(2) 0.004(2) -0.003(2)
C303 0.014(2) 0.022(3) 0.023(3) -0.002(2) -0.001(2) -0.006(2)
C401 0.019(3) 0.032(3) 0.037(4) -0.011(3) 0.002(3) -0.004(2)
C402 0.027(3) 0.024(3) 0.023(3) -0.007(2) 0.004(2) -0.005(2)
C403 0.016(3) 0.023(3) 0.031(4) -0.005(3) -0.005(2) -0.004(2)
C501 0.014(3) 0.026(3) 0.027(4) 0.000(3) -0.002(2) -0.010(2)
C502 0.024(3) 0.023(3) 0.024(3) -0.003(2) -0.002(2) -0.005(2)
C503 0.018(3) 0.023(3) 0.029(4) -0.001(3) 0.001(2) -0.009(2)
C601 0.027(3) 0.018(3) 0.017(3) -0.001(2) 0.003(2) -0.006(2)
C602 0.026(3) 0.025(3) 0.026(3) -0.006(3) 0.002(2) -0.010(3)
C603 0.014(3) 0.027(3) 0.029(4) -0.007(3) 0.003(2) -0.010(2)
N1 0.013(2) 0.015(2) 0.019(3) -0.0027(18) 0.0024(17) -0.0033(17)
N2 0.013(2) 0.011(2) 0.018(2) -0.0015(17) 0.0006(17) -0.0035(16)
N3 0.021(2) 0.021(2) 0.019(3) -0.005(2) 0.0022(19) -0.0069(19)
N4 0.023(2) 0.022(2) 0.031(3) -0.009(2) 0.000(2) -0.0066(19)
N5 0.015(2) 0.013(2) 0.020(3) -0.0011(18) -0.0004(18) -0.0011(17)
N6 0.014(2) 0.018(2) 0.020(3) -0.0015(19) -0.0001(18) -0.0050(17)
N7 0.019(2) 0.021(2) 0.029(3) -0.008(2) 0.003(2) -0.0055(19)
N8 0.021(2) 0.017(2) 0.040(3) 0.001(2) -0.003(2) -0.0038(19)
O99 0.063(3) 0.031(3) 0.056(3) -0.010(2) 0.004(3) -0.011(2)
O101 0.047(3) 0.026(2) 0.045(3) -0.017(2) 0.020(2) -0.0110(19)
O102 0.032(2) 0.058(3) 0.046(3) -0.020(2) 0.004(2) -0.032(2)
O103 0.044(2) 0.017(2) 0.032(3) 0.0008(18) 0.0054(19) -0.0043(18)
O201 0.041(2) 0.017(2) 0.025(2) -0.0024(17) 0.0020(18) -0.0061(17)
O202 0.012(2) 0.061(3) 0.045(3) -0.004(2) -0.0003(18) -0.0103(19)
O203 0.037(2) 0.024(2) 0.022(3) -0.0020(18) -0.0053(18) -0.0068(17)
O301 0.049(3) 0.069(3) 0.020(3) 0.001(2) 0.001(2) -0.034(2)
O302 0.017(2) 0.039(2) 0.047(3) -0.010(2) 0.0026(18) -0.0120(18)
O303 0.031(2) 0.022(2) 0.027(2) -0.0078(18) 0.0042(18) -0.0008(16)
O401 0.040(3) 0.073(3) 0.050(3) -0.041(3) 0.010(2) -0.012(2)
O402 0.021(2) 0.039(2) 0.044(3) -0.007(2) 0.0043(19) -0.0093(18)
O403 0.031(2) 0.017(2) 0.048(3) -0.0059(19) -0.0050(19) -0.0002(18)
O501 0.041(3) 0.045(3) 0.035(3) 0.017(2) -0.009(2) -0.023(2)
O502 0.016(2) 0.046(3) 0.041(3) -0.005(2) -0.0023(18) -0.0105(18)
O503 0.046(3) 0.032(2) 0.028(3) -0.009(2) -0.0013(19) -0.0145(19)
O601 0.028(2) 0.033(2) 0.051(3) -0.006(2) 0.006(2) -0.0182(19)
O602 0.039(2) 0.019(2) 0.056(3) -0.006(2) -0.003(2) -0.0011(19)
O603 0.031(2) 0.029(2) 0.024(3) 0.0019(19) -0.0044(18) -0.0080(17)
Ru1 0.0138(2) 0.0152(2) 0.0186(3) -0.00462(18) 0.00119(17) -0.00563(16)
Ru2 0.0096(2) 0.0145(2) 0.0192(3) -0.00217(17) 0.00026(16) -0.00292(16)
Ru3 0.0127(2) 0.0166(2) 0.0171(2) -0.00244(18) 0.00068(16) -0.00444(16)
Ru4 0.0139(2) 0.0179(2) 0.0229(3) -0.00521(19) 0.00130(17) -0.00390(17)
Ru5 0.0120(2) 0.0172(2) 0.0204(3) 0.00021(18) -0.00120(17) -0.00412(16)
Ru6 0.0148(2) 0.0138(2) 0.0222(3) -0.00144(18) 0.00085(17) -0.00434(16)

loop_
_atom_type_symbol
_atom_type_description
_atom_type_scat_dispersion_real
_atom_type_scat_dispersion_imag
_atom_type_scat_source
C C 0.0033 0.0016 'International Tables Vol C Tables 4.2.6.8 and 6.1.1.4'
H H 0.0000 0.0000 'International Tables Vol C Tables 4.2.6.8 and 6.1.1.4'
N N 0.0061 0.0033 'International Tables Vol C Tables 4.2.6.8 and 6.1.1.4'
O O 0.0106 0.0060 'International Tables Vol C Tables 4.2.6.8 and 6.1.1.4'
Ru Ru -1.2594 0.8363 'International Tables Vol C Tables 4.2.6.8 and 6.1.1.4'

loop_
_geom_angle_atom_site_label_1
_geom_angle_atom_site_label_2
_geom_angle_atom_site_label_3
_geom_angle
N2 C1 C2 124.0(5)
N2 C1 H1 118.0
C2 C1 H1 118.0
C3 C2 C7 120.5(4)
C3 C2 C1 123.4(5)
C7 C2 C1 116.1(4)
C4 C3 C2 118.7(5)
C4 C3 H3 120.7
C2 C3 H3 120.7
C3 C4 C5 121.6(5)
C3 C4 H4 119.2
C5 C4 H4 119.2
C6 C5 C4 120.8(5)
C6 C5 H5 119.6
C4 C5 H5 119.6
C5 C6 C7 118.8(5)
C5 C6 H6 120.6
C7 C6 H6 120.6
C8 C7 C2 117.4(4)
C8 C7 C6 123.0(5)
C2 C7 C6 119.6(5)
N1 C8 C7 123.4(4)
N1 C8 H7 118.3
C7 C8 H7 118.3
N4 C9 C10 125.2(5)
N4 C9 H9 117.4
C10 C9 H9 117.4
C11 C10 C9 124.3(5)
C11 C10 C15 119.7(5)
C9 C10 C15 116.0(5)
C12 C11 C10 119.9(5)
C12 C11 H11 120.1
C10 C11 H11 120.1
C11 C12 C13 120.1(5)
C11 C12 H12 120.0
C13 C12 H12 120.0
C14 C13 C12 121.3(5)
C14 C13 H13 119.4
C12 C13 H13 119.4
C13 C14 C15 119.9(5)
C13 C14 H14 120.0
C15 C14 H14 120.0
C14 C15 C16 125.0(5)
C14 C15 C10 119.2(5)
C16 C15 C10 115.8(5)
N3 C16 C15 125.4(5)
N3 C16 H16 117.3
C15 C16 H16 117.3
N6 C17 C18 123.1(5)
N6 C17 H17 118.4
C18 C17 H17 118.4
C19 C18 C23 119.9(5)
C19 C18 C17 122.9(5)
C23 C18 C17 117.1(5)
C20 C19 C18 119.3(6)
C20 C19 H19 120.3
C18 C19 H19 120.3
C19 C20 C21 120.8(5)
C19 C20 H20 119.6
C21 C20 H20 119.6
C22 C21 C20 121.2(6)
C22 C21 H21 119.4
C20 C21 H21 119.4
C21 C22 C23 118.2(6)
C21 C22 H22 120.9
C23 C22 H22 120.9
C18 C23 C22 120.5(5)
C18 C23 C24 116.8(5)
C22 C23 C24 122.7(5)
N5 C24 C23 122.9(5)
N5 C24 H24 118.5
C23 C24 H24 118.5
N8 C25 C26 125.0(5)
N8 C25 H25 117.5
C26 C25 H25 117.5
C31 C26 C27 119.4(5)
C31 C26 C25 116.2(5)
C27 C26 C25 124.4(5)
C28 C27 C26 118.9(6)
C28 C27 H27 120.6
C26 C27 H27 120.6
C27 C28 C29 121.1(5)
C27 C28 H28 119.4
C29 C28 H28 119.4
C30 C29 C28 121.7(6)
C30 C29 H29 119.2
C28 C29 H29 119.2
C29 C30 C31 118.6(5)
C29 C30 H30 120.7
C31 C30 H30 120.7
C30 C31 C26 120.3(5)
C30 C31 C32 123.3(5)
C26 C31 C32 116.4(5)
N7 C32 C31 123.7(5)
N7 C32 H32 118.2
C31 C32 H32 118.2
C34 C33 H33A 109.5
C34 C33 H33B 109.5
H33A C33 H33B 109.5
C34 C33 H33C 109.5
H33A C33 H33C 109.5
H33B C33 H33C 109.5
O99 C34 C33 122.2(6)
O99 C34 C35 121.4(6)
C33 C34 C35 116.4(5)
C34 C35 H35A 109.5
C34 C35 H35B 109.5
H35A C35 H35B 109.5
C34 C35 H35C 109.5
H35A C35 H35C 109.5
H35B C35 H35C 109.5
O101 C101 Ru1 176.2(5)
O102 C102 Ru1 179.5(5)
O103 C103 Ru1 137.7(4)
O103 C103 Ru3 138.6(4)
Ru1 C103 Ru3 83.68(19)
O201 C201 Ru2 175.9(4)
O202 C202 Ru2 177.3(5)
O203 C203 Ru1 140.2(4)
O203 C203 Ru2 138.8(4)
Ru1 C203 Ru2 80.5(2)
O301 C301 Ru3 173.8(5)
O302 C302 Ru3 177.6(5)
O303 C303 Ru3 139.6(4)
O303 C303 Ru2 134.9(4)
Ru3 C303 Ru2 84.79(18)
O401 C401 Ru4 177.7(5)
O402 C402 Ru4 178.5(5)
O403 C403 Ru4 140.7(5)
O403 C403 Ru5 134.4(5)
Ru4 C403 Ru5 84.03(19)
O501 C501 Ru5 177.2(5)
O502 C502 Ru5 177.7(5)
O503 C503 Ru5 141.4(5)
O503 C503 Ru6 137.6(4)
Ru5 C503 Ru6 80.3(2)
O601 C601 Ru6 177.9(5)
O602 C602 Ru6 178.6(5)
O603 C603 Ru6 139.0(4)
O603 C603 Ru4 136.6(4)
Ru6 C603 Ru4 84.2(2)
C8 N1 N2 119.7(4)
C8 N1 Ru1 131.1(3)
N2 N1 Ru1 109.2(3)
C1 N2 N1 119.5(4)
C1 N2 Ru2 131.5(3)
N1 N2 Ru2 108.7(3)
C16 N3 N4 119.1(4)
C16 N3 Ru3 127.8(3)
N4 N3 Ru3 112.9(3)
C9 N4 N3 118.4(4)
C24 N5 N6 120.5(4)
C24 N5 Ru6 130.7(4)
N6 N5 Ru6 108.7(3)
C17 N6 N5 119.6(4)
C17 N6 Ru5 131.5(4)
N5 N6 Ru5 108.8(3)
C32 N7 N8 120.0(4)
C32 N7 Ru4 124.7(4)
N8 N7 Ru4 114.8(3)
C25 N8 N7 118.7(5)
C102 Ru1 C101 90.0(2)
C102 Ru1 C203 90.8(2)
C101 Ru1 C203 106.2(2)
C102 Ru1 N1 173.9(2)
C101 Ru1 N1 93.36(18)
C203 Ru1 N1 83.35(17)
C102 Ru1 C103 88.1(2)
C101 Ru1 C103 95.5(2)
C203 Ru1 C103 158.32(19)
N1 Ru1 C103 96.62(17)
C102 Ru1 Ru2 103.80(15)
C101 Ru1 Ru2 151.71(16)
C203 Ru1 Ru2 50.08(14)
N1 Ru1 Ru2 71.02(10)
C103 Ru1 Ru2 109.32(13)
C102 Ru1 Ru3 94.06(16)
C101 Ru1 Ru3 143.33(17)
C203 Ru1 Ru3 110.20(14)
N1 Ru1 Ru3 86.29(11)
C103 Ru1 Ru3 48.36(13)
Ru2 Ru1 Ru3 61.291(14)
C202 Ru2 C201 88.7(2)
C202 Ru2 N2 172.78(19)
C201 Ru2 N2 93.41(17)
C202 Ru2 C203 88.8(2)
C201 Ru2 C203 108.8(2)
N2 Ru2 C203 84.03(17)
C202 Ru2 C303 86.3(2)
C201 Ru2 C303 96.3(2)
N2 Ru2 C303 100.31(17)
C203 Ru2 C303 154.21(19)
C202 Ru2 Ru1 104.36(16)
C201 Ru2 Ru1 153.17(14)
N2 Ru2 Ru1 71.01(10)
C203 Ru2 Ru1 49.44(15)
C303 Ru2 Ru1 107.64(13)
C202 Ru2 Ru3 97.54(17)
C201 Ru2 Ru3 141.60(15)
N2 Ru2 Ru3 85.10(11)
C203 Ru2 Ru3 109.15(15)
C303 Ru2 Ru3 46.79(13)
Ru1 Ru2 Ru3 60.855(14)
C302 Ru3 C301 87.1(2)
C302 Ru3 C303 90.8(2)
C301 Ru3 C303 105.8(2)
C302 Ru3 C103 94.46(19)
C301 Ru3 C103 100.5(2)
C303 Ru3 C103 153.5(2)
C302 Ru3 N3 174.14(18)
C301 Ru3 N3 88.84(19)
C303 Ru3 N3 86.26(17)
C103 Ru3 N3 90.45(16)
C302 Ru3 Ru1 89.10(16)
C301 Ru3 Ru1 147.77(16)
C303 Ru3 Ru1 106.28(15)
C103 Ru3 Ru1 47.96(15)
N3 Ru3 Ru1 96.57(11)
C302 Ru3 Ru2 90.00(16)
C301 Ru3 Ru2 154.02(16)
C303 Ru3 Ru2 48.42(15)
C103 Ru3 Ru2 105.50(15)
N3 Ru3 Ru2 91.78(11)
Ru1 Ru3 Ru2 57.854(14)
C402 Ru4 C401 88.7(2)
C402 Ru4 C403 91.9(2)
C401 Ru4 C403 105.7(2)
C402 Ru4 C603 93.8(2)
C401 Ru4 C603 101.0(2)
C403 Ru4 C603 152.9(2)
C402 Ru4 N7 173.46(19)
C401 Ru4 N7 85.52(19)
C403 Ru4 N7 86.88(18)
C603 Ru4 N7 90.23(17)
C402 Ru4 Ru5 91.63(17)
C401 Ru4 Ru5 154.94(18)
C403 Ru4 Ru5 49.25(14)
C603 Ru4 Ru5 104.02(15)
N7 Ru4 Ru5 92.39(12)
C402 Ru4 Ru6 87.75(15)
C401 Ru4 Ru6 147.59(18)
C403 Ru4 Ru6 106.62(15)
C603 Ru4 Ru6 47.24(15)
N7 Ru4 Ru6 98.76(10)
Ru5 Ru4 Ru6 57.408(14)
C502 Ru5 C501 92.1(2)
C502 Ru5 C503 88.4(2)
C501 Ru5 C503 106.4(2)
C502 Ru5 N6 172.60(19)
C501 Ru5 N6 92.51(18)
C503 Ru5 N6 84.78(17)
C502 Ru5 C403 84.6(2)
C501 Ru5 C403 96.7(2)
C503 Ru5 C403 156.0(2)
N6 Ru5 C403 100.62(17)
C502 Ru5 Ru6 102.27(17)
C501 Ru5 Ru6 152.10(15)
C503 Ru5 Ru6 51.10(16)
N6 Ru5 Ru6 71.20(11)
C403 Ru5 Ru6 108.22(15)
C502 Ru5 Ru4 96.10(17)
C501 Ru5 Ru4 141.12(16)
C503 Ru5 Ru4 111.73(16)
N6 Ru5 Ru4 83.92(11)
C403 Ru5 Ru4 46.71(15)
Ru6 Ru5 Ru4 61.545(15)
C601 Ru6 C602 89.9(2)
C601 Ru6 C603 94.1(2)
C602 Ru6 C603 100.1(2)
C601 Ru6 N5 173.3(2)
C602 Ru6 N5 93.51(18)
C603 Ru6 N5 91.00(17)
C601 Ru6 C503 89.4(2)
C602 Ru6 C503 102.3(2)
C603 Ru6 C503 157.4(2)
N5 Ru6 C503 84.29(17)
C601 Ru6 Ru5 102.87(16)
C602 Ru6 Ru5 147.09(17)
C603 Ru6 Ru5 108.92(15)
N5 Ru6 Ru5 71.30(11)
C503 Ru6 Ru5 48.63(14)
C601 Ru6 Ru4 96.61(15)
C602 Ru6 Ru4 148.25(17)
C603 Ru6 Ru4 48.56(15)
N5 Ru6 Ru4 83.48(10)
C503 Ru6 Ru4 108.81(14)
Ru5 Ru6 Ru4 61.048(15)

loop_
_geom_bond_atom_site_label_1
_geom_bond_atom_site_label_2
_geom_bond_distance
C1 N2 1.306(6)
C1 C2 1.418(7)
C1 H1 0.9500
C2 C3 1.398(7)
C2 C7 1.407(7)
C3 C4 1.368(7)
C3 H3 0.9500
C4 C5 1.402(8)
C4 H4 0.9500
C5 C6 1.364(8)
C5 H5 0.9500
C6 C7 1.421(7)
C6 H6 0.9500
C7 C8 1.400(7)
C8 N1 1.319(6)
C8 H7 0.9500
C9 N4 1.305(6)
C9 C10 1.413(7)
C9 H9 0.9500
C10 C11 1.400(7)
C10 C15 1.414(7)
C11 C12 1.371(8)
C11 H11 0.9500
C12 C13 1.395(8)
C12 H12 0.9500
C13 C14 1.362(8)
C13 H13 0.9500
C14 C15 1.399(7)
C14 H14 0.9500
C15 C16 1.412(7)
C16 N3 1.295(6)
C16 H16 0.9500
C17 N6 1.310(6)
C17 C18 1.415(7)
C17 H17 0.9500
C18 C19 1.397(7)
C18 C23 1.407(8)
C19 C20 1.371(8)
C19 H19 0.9500
C20 C21 1.405(9)
C20 H20 0.9500
C21 C22 1.375(8)
C21 H21 0.9500
C22 C23 1.410(7)
C22 H22 0.9500
C23 C24 1.418(7)
C24 N5 1.305(6)
C24 H24 0.9500
C25 N8 1.301(7)
C25 C26 1.423(8)
C25 H25 0.9500
C26 C31 1.406(8)
C26 C27 1.418(7)
C27 C28 1.365(9)
C27 H27 0.9500
C28 C29 1.385(8)
C28 H28 0.9500
C29 C30 1.369(7)
C29 H29 0.9500
C30 C31 1.400(8)
C30 H30 0.9500
C31 C32 1.423(7)
C32 N7 1.316(7)
C32 H32 0.9500
C33 C34 1.488(8)
C33 H33A 0.9800
C33 H33B 0.9800
C33 H33C 0.9800
C34 O99 1.219(7)
C34 C35 1.495(8)
C35 H35A 0.9800
C35 H35B 0.9800
C35 H35C 0.9800
C101 O101 1.139(6)
C101 Ru1 1.904(5)
C102 O102 1.145(6)
C102 Ru1 1.884(6)
C103 O103 1.161(6)
C103 Ru1 2.131(6)
C103 Ru3 2.144(5)
C201 O201 1.143(6)
C201 Ru2 1.897(5)
C202 O202 1.132(6)
C202 Ru2 1.885(5)
C203 O203 1.167(6)
C203 Ru1 2.130(6)
C203 Ru2 2.150(5)
C301 O301 1.144(7)
C301 Ru3 1.887(6)
C302 O302 1.147(6)
C302 Ru3 1.867(5)
C303 O303 1.172(6)
C303 Ru3 2.096(5)
C303 Ru2 2.151(5)
C401 O401 1.128(7)
C401 Ru4 1.895(6)
C402 O402 1.149(6)
C402 Ru4 1.862(5)
C403 O403 1.158(6)
C403 Ru4 2.092(6)
C403 Ru5 2.177(5)
C501 O501 1.139(6)
C501 Ru5 1.903(6)
C502 O502 1.138(6)
C502 Ru5 1.882(5)
C503 O503 1.163(6)
C503 Ru5 2.096(5)
C503 Ru6 2.173(6)
C601 O601 1.154(6)
C601 Ru6 1.869(5)
C602 O602 1.135(6)
C602 Ru6 1.911(5)
C603 O603 1.159(7)
C603 Ru6 2.120(6)
C603 Ru4 2.164(6)
N1 N2 1.377(5)
N1 Ru1 2.130(4)
N2 Ru2 2.136(4)
N3 N4 1.397(6)
N3 Ru3 2.215(4)
N5 N6 1.383(6)
N5 Ru6 2.130(4)
N6 Ru5 2.131(4)
N7 N8 1.385(6)
N7 Ru4 2.215(4)
Ru1 Ru2 2.7643(5)
Ru1 Ru3 2.8514(6)
Ru2 Ru3 2.8635(6)
Ru4 Ru5 2.8585(6)
Ru4 Ru6 2.8721(5)
Ru5 Ru6 2.7523(6)
